data_7038974
loop_
_publ_author_name
'Purkait, Kallol'
'Chatterjee, Saptarshi'
'Karmakar, Subhendu'
'Mukherjee, Arindam'

_publ_section_title
;
 Alteration of steric hindrance modulates glutathione resistance and
 cytotoxicity of three structurally related Ru(II)-p-cymene complexes.
;
_journal_issue 20
_journal_name_full 'Dalton transactions (Cambridge, England : 2003)'
_journal_page_first 8541
_journal_page_last 8555
_journal_paper_doi 10.1039/c5dt04781a
_journal_volume 45
_journal_year 2016
_chemical_formula_moiety 'C20 H23 Cl N3 Ru, F5.98 P, H2 O'
_chemical_formula_sum 'C20 H25 Cl F5.98 N3 O P Ru'
_chemical_formula_weight 604.54
_chemical_name_systematic
;
 ? 
;
_space_group_crystal_system monoclinic
_space_group_IT_number 14
_space_group_name_Hall '-P 2yn'
_space_group_name_H-M_alt 'P 1 21/n 1'
_symmetry_space_group_name_Hall '-P 2yn'
_symmetry_space_group_name_H-M 'P 1 21/n 1'
_atom_sites_solution_hydrogens geom
_atom_sites_solution_primary iterative
_atom_sites_solution_secondary difmap
_audit_creation_date 2016-04-04
_audit_creation_method
;
  Olex2 1.2-ac2
  (compiled 2012.03.27 svn.r2268, GUI svn.r4156)
;
_audit_update_record
;
2016-04-04 deposited with the CCDC.
2016-04-06 downloaded from the CCDC.
;
_cell_angle_alpha 90.00
_cell_angle_beta 101.465(2)
_cell_angle_gamma 90.00
_cell_formula_units_Z 4
_cell_length_a 13.5911(3)
_cell_length_b 8.7956(2)
_cell_length_c 20.0691(5)
_cell_measurement_reflns_used 5288
_cell_measurement_temperature 100.01(10)
_cell_measurement_theta_max 26.3280
_cell_measurement_theta_min 2.7660
_cell_volume 2351.23(10)
_computing_cell_refinement
;
CrysAlisPro, Agilent Technologies,
Version 1.171.37.33c (release 11-04-2014 CrysAlis171 .NET)
(compiled Apr 11 2014,15:12:41)
;
_computing_data_collection
;
CrysAlisPro, Agilent Technologies,
Version 1.171.37.33c (release 11-04-2014 CrysAlis171 .NET)
(compiled Apr 11 2014,15:12:41)
;
_computing_data_reduction
;
CrysAlisPro, Agilent Technologies,
Version 1.171.37.33c (release 11-04-2014 CrysAlis171 .NET)
(compiled Apr 11 2014,15:12:41)
;
_computing_molecular_graphics
;
O. V. Dolomanov, L. J. Bourhis, R. J. Gildea, J. A. K. Howard and H. Puschmann,
OLEX2: a complete structure solution, refinement and analysis program.
J. Appl. Cryst. (2009). 42, 339-341.
;
_computing_publication_material
;
O. V. Dolomanov, L. J. Bourhis, R. J. Gildea, J. A. K. Howard and H. Puschmann,
OLEX2: a complete structure solution, refinement and analysis program.
J. Appl. Cryst. (2009). 42, 339-341.
;
_computing_structure_refinement
;
SHELXL, G.M. Sheldrick, Acta Cryst.
(2008). A64, 112-122
;
_computing_structure_solution 'J. Appl. Cryst. (2007) 40, 786-790'
_diffrn_ambient_environment N~2~
_diffrn_ambient_temperature 100.01(10)
_diffrn_detector 'CCD plate'
_diffrn_detector_area_resol_mean 7.9580
_diffrn_detector_type Eos
_diffrn_measured_fraction_theta_full 0.9986
_diffrn_measured_fraction_theta_max 0.9986
_diffrn_measurement_details
;
  1 omega   -3.00   64.00   1.0000    6.3200
omega____ theta____ kappa____ phi______ frames
    -       27.5074  -57.0000    0.0000 67

  2 omega  -14.00   44.00   1.0000    6.3200
omega____ theta____ kappa____ phi______ frames
    -       27.5074   77.0000  -30.0000 58

  3 omega   75.00  108.00   1.0000    6.3200
omega____ theta____ kappa____ phi______ frames
    -       27.5074   77.0000  -30.0000 33

  4 omega  -49.00   66.00   1.0000    6.3200
omega____ theta____ kappa____ phi______ frames
    -       27.5074  -57.0000  120.0000 115
;
_diffrn_measurement_device 'four-circle diffractometer'
_diffrn_measurement_device_type 'SuperNova, Dual, Cu at zero, Eos'
_diffrn_measurement_method '\w scans'
_diffrn_orient_matrix_UB_11 0.0122375000
_diffrn_orient_matrix_UB_12 0.0626391000
_diffrn_orient_matrix_UB_13 -0.0190594000
_diffrn_orient_matrix_UB_21 0.0345196000
_diffrn_orient_matrix_UB_22 0.0264165000
_diffrn_orient_matrix_UB_23 0.0289679000
_diffrn_orient_matrix_UB_31 0.0386295000
_diffrn_orient_matrix_UB_32 -0.0434216000
_diffrn_orient_matrix_UB_33 -0.0099345000
_diffrn_radiation_monochromator mirror
_diffrn_radiation_probe x-ray
_diffrn_radiation_type 'Mo K\a'
_diffrn_radiation_wavelength 0.71073
_diffrn_reflns_av_R_equivalents 0.0273
_diffrn_reflns_av_unetI/netI 0.0420
_diffrn_reflns_limit_h_max 16
_diffrn_reflns_limit_h_min -14
_diffrn_reflns_limit_k_max 8
_diffrn_reflns_limit_k_min -10
_diffrn_reflns_limit_l_max 25
_diffrn_reflns_limit_l_min -19
_diffrn_reflns_number 8970
_diffrn_reflns_theta_full 26.37
_diffrn_reflns_theta_max 26.37
_diffrn_reflns_theta_min 2.01
_diffrn_source 'SuperNova (Mo) X-ray Source'
_exptl_absorpt_coefficient_mu 0.914
_exptl_absorpt_correction_T_max 1.00000
_exptl_absorpt_correction_T_min 0.84128
_exptl_absorpt_correction_type multi-scan
_exptl_absorpt_process_details
;
CrysAlisPro, Agilent Technologies,
Version 1.171.37.33c (release 11-04-2014 CrysAlis171 .NET)
(compiled Apr 11 2014,15:12:41)
Empirical absorption correction using spherical harmonics,
 implemented in SCALE3 ABSPACK scaling algorithm.
Empirical absorption correction using spherical harmonics,
 implemented in SCALE3 ABSPACK scaling algorithm.
;
_exptl_crystal_colour 'metallic reddish red'
_exptl_crystal_colour_lustre metallic
_exptl_crystal_colour_modifier reddish
_exptl_crystal_colour_primary red
_exptl_crystal_density_diffrn 1.721
_exptl_crystal_density_method 'not measured'
_exptl_crystal_description block
_exptl_crystal_F_000 1215
_exptl_crystal_recrystallization_method 'Dichloromethane-hexane layering'
_exptl_crystal_size_max 0.339
_exptl_crystal_size_mid 0.2841
_exptl_crystal_size_min 0.223
_refine_diff_density_max 1.022
_refine_diff_density_min -0.590
_refine_diff_density_rms 0.100
_refine_ls_extinction_method none
_refine_ls_goodness_of_fit_ref 1.020
_refine_ls_hydrogen_treatment mixed
_refine_ls_matrix_type full
_refine_ls_number_parameters 310
_refine_ls_number_reflns 4790
_refine_ls_number_restraints 0
_refine_ls_restrained_S_all 1.020
_refine_ls_R_factor_all 0.0463
_refine_ls_R_factor_gt 0.0399
_refine_ls_shift/su_max 0.002
_refine_ls_shift/su_mean 0.000
_refine_ls_structure_factor_coef Fsqd
_refine_ls_weighting_details 'calc w=1/[\s^2^(Fo^2^)+(0.0439P)^2^+5.6309P] where P=(Fo^2^+2Fc^2^)/3'
_refine_ls_weighting_scheme calc
_refine_ls_wR_factor_gt 0.0979
_refine_ls_wR_factor_ref 0.1032
_reflns_number_gt 4202
_reflns_number_total 4796
_reflns_threshold_expression >2sigma(I)
_cod_data_source_file c5dt04781a2.cif
_cod_data_source_block 1
_cod_depositor_comments 'Adding full bibliography for 7038974--7038975.cif.'
_cod_original_cell_volume 2351.22(10)
_cod_database_code 7038974
_chemical_oxdiff_formula 'C20 H25 N3 Ru P F6 O'
_reflns_odcompleteness_completeness 99.86
_reflns_odcompleteness_iscentric 1
_reflns_odcompleteness_theta 26.32
_check_cif_alert_explanations
;
PLAT417_ALERT_2_B Short Inter D-H..H-D H1B .. H3 .. 2.04 Ang.
comment: Short contact between hydrogen of water (H1B) with H-N (H3) of complex.
;

loop_
_space_group_symop_id
_space_group_symop_operation_xyz
1 'x, y, z'
2 '-x+1/2, y+1/2, -z+1/2'
3 '-x, -y, -z'
4 'x-1/2, -y-1/2, z-1/2'

loop_
_atom_site_label
_atom_site_type_symbol
_atom_site_fract_x
_atom_site_fract_y
_atom_site_fract_z
_atom_site_U_iso_or_equiv
_atom_site_adp_type
_atom_site_occupancy
_atom_site_symmetry_multiplicity
_atom_site_calc_flag
_atom_site_refinement_flags
_atom_site_disorder_assembly
_atom_site_disorder_group
Ru1 Ru 0.585405(19) 1.02653(3) 0.270372(13) 0.01741(10) Uani 1 1 d . . .
Cl1 Cl 0.75862(6) 0.95835(10) 0.31336(5) 0.02457(19) Uani 1 1 d . . .
P1 P 0.78467(9) 0.75887(13) 0.57329(5) 0.0370(3) Uani 1 1 d . . .
F2 F 0.74119(17) 0.5920(3) 0.55855(12) 0.0368(5) Uani 1 1 d . A .
F6 F 0.7721(2) 0.7882(3) 0.49360(12) 0.0482(7) Uani 1 1 d . A .
F4A F 0.8629(7) 0.8991(11) 0.5954(5) 0.044(3) Uiso 0.33 1 d P A 1
F4B F 0.8319(8) 0.9223(10) 0.5873(4) 0.0185(16) Uiso 0.33 1 d P A 2
F4C F 0.7945(8) 0.9521(12) 0.5783(5) 0.053(3) Uiso 0.33 1 d P A .
F5A F 0.8294(7) 0.7007(10) 0.6544(4) 0.035(2) Uiso 0.33 1 d P A 1
F5B F 0.7979(7) 0.7218(9) 0.6542(3) 0.0149(15) Uiso 0.33 1 d P A 2
F5C F 0.7669(6) 0.7666(10) 0.6488(4) 0.037(2) Uiso 0.33 1 d P A .
F3 F 0.8943(2) 0.6922(5) 0.57398(18) 0.0783(11) Uani 1 1 d . A .
N2 N 0.6190(2) 0.9887(3) 0.17505(15) 0.0212(6) Uani 1 1 d . . .
N1 N 0.5566(2) 0.7919(3) 0.25369(14) 0.0179(6) Uani 1 1 d . . .
F1 F 0.6740(3) 0.8187(4) 0.5702(2) 0.0956(14) Uani 1 1 d . A .
C15 C 0.6016(3) 1.2559(5) 0.3137(2) 0.0326(9) Uani 1 1 d . . .
H15 H 0.6587 1.3166 0.3226 0.039 Uiso 1 1 calc R . .
N3 N 0.6204(2) 0.8333(4) 0.08926(15) 0.0252(7) Uani 1 1 d . . .
H3 H 0.6127 0.7528 0.0645 0.030 Uiso 1 1 calc R . .
C8 C 0.5993(2) 0.8476(4) 0.15188(17) 0.0208(7) Uani 1 1 d . . .
C11 C 0.4517(3) 1.1687(5) 0.23381(19) 0.0304(9) Uani 1 1 d . . .
C13 C 0.4976(3) 1.0658(5) 0.3502(2) 0.0352(10) Uani 1 1 d . . .
H13 H 0.4834 1.0001 0.3833 0.042 Uiso 1 1 calc R . .
C1 C 0.5251(2) 0.6913(4) 0.30233(17) 0.0200(7) Uani 1 1 d . . .
C16 C 0.5388(3) 1.2624(4) 0.24982(19) 0.0279(8) Uani 1 1 d . . .
H16 H 0.5538 1.3287 0.2172 0.033 Uiso 1 1 calc R . .
C7 C 0.5655(2) 0.7393(4) 0.19551(17) 0.0201(7) Uani 1 1 d . . .
H7 H 0.5510 0.6389 0.1827 0.024 Uiso 1 1 calc R . .
C14 C 0.5805(3) 1.1595(5) 0.3649(2) 0.0356(10) Uani 1 1 d . . .
C12 C 0.4339(3) 1.0688(4) 0.2850(2) 0.0332(9) Uani 1 1 d . . .
H12 H 0.3792 1.0032 0.2759 0.040 Uiso 1 1 calc R . .
C3 C 0.4111(3) 0.5082(4) 0.3320(2) 0.0257(8) Uani 1 1 d . . .
H3A H 0.3529 0.4505 0.3204 0.031 Uiso 1 1 calc R . .
C9 C 0.6562(3) 0.9701(4) 0.0725(2) 0.0297(8) Uani 1 1 d . . .
H9 H 0.6769 0.9937 0.0322 0.036 Uiso 1 1 calc R . .
C10 C 0.6560(3) 1.0664(4) 0.12639(19) 0.0271(8) Uani 1 1 d . . .
H10 H 0.6774 1.1671 0.1293 0.033 Uiso 1 1 calc R . .
C2 C 0.4396(2) 0.6030(4) 0.28402(18) 0.0209(7) Uani 1 1 d . . .
H2 H 0.4018 0.6073 0.2400 0.025 Uiso 1 1 calc R . .
C4 C 0.4686(3) 0.4989(5) 0.3970(2) 0.0296(8) Uani 1 1 d . . .
H4 H 0.4503 0.4329 0.4287 0.035 Uiso 1 1 calc R . .
C5 C 0.5535(3) 0.5885(5) 0.4147(2) 0.0350(9) Uani 1 1 d . . .
H5 H 0.5921 0.5827 0.4584 0.042 Uiso 1 1 calc R . .
C6 C 0.5815(3) 0.6861(5) 0.36797(19) 0.0294(8) Uani 1 1 d . . .
H6 H 0.6376 0.7480 0.3804 0.035 Uiso 1 1 calc R . .
C17 C 0.3724(3) 1.1738(5) 0.1681(2) 0.0385(10) Uani 1 1 d . . .
H17 H 0.3443 1.0714 0.1599 0.046 Uiso 1 1 calc R . .
C18 C 0.2873(3) 1.2796(5) 0.1795(2) 0.0413(10) Uani 1 1 d . . .
H18A H 0.2645 1.2489 0.2197 0.062 Uiso 1 1 calc R . .
H18B H 0.2327 1.2736 0.1410 0.062 Uiso 1 1 calc R . .
H18C H 0.3116 1.3822 0.1847 0.062 Uiso 1 1 calc R . .
C20 C 0.6501(4) 1.1561(6) 0.4346(2) 0.0487(12) Uani 1 1 d . . .
H20A H 0.6406 1.0627 0.4573 0.073 Uiso 1 1 calc R . .
H20B H 0.6350 1.2404 0.4613 0.073 Uiso 1 1 calc R . .
H20C H 0.7186 1.1630 0.4292 0.073 Uiso 1 1 calc R . .
C19 C 0.4129(4) 1.2204(7) 0.1062(2) 0.0558(14) Uani 1 1 d . . .
H19A H 0.4501 1.3133 0.1155 0.084 Uiso 1 1 calc R . .
H19B H 0.3581 1.2355 0.0684 0.084 Uiso 1 1 calc R . .
H19C H 0.4562 1.1419 0.0952 0.084 Uiso 1 1 calc R . .
O1 O 0.5971(3) 0.5404(4) 0.03791(17) 0.0522(9) Uani 1 1 d G . .
H1A H 0.6446 0.4877 0.0279 0.078 Uiso 1 1 d G . .
H1B H 0.5619 0.5773 0.0018 0.078 Uiso 1 1 d G . .

loop_
_atom_site_aniso_label
_atom_site_aniso_U_11
_atom_site_aniso_U_22
_atom_site_aniso_U_33
_atom_site_aniso_U_23
_atom_site_aniso_U_13
_atom_site_aniso_U_12
Ru1 0.01911(15) 0.01794(16) 0.01573(15) 0.00116(10) 0.00478(11) 0.00063(10)
Cl1 0.0194(4) 0.0248(4) 0.0293(5) -0.0002(3) 0.0042(3) 0.0004(3)
P1 0.0495(6) 0.0407(6) 0.0227(5) -0.0063(4) 0.0121(5) -0.0215(5)
F2 0.0383(12) 0.0387(14) 0.0324(13) -0.0046(11) 0.0043(10) -0.0083(11)
F6 0.0577(16) 0.0582(17) 0.0270(13) 0.0095(12) 0.0041(11) -0.0042(14)
F3 0.0275(14) 0.118(3) 0.082(2) 0.027(2) -0.0068(14) -0.0156(16)
N2 0.0258(15) 0.0216(15) 0.0178(14) 0.0022(12) 0.0086(12) 0.0033(12)
N1 0.0176(13) 0.0185(14) 0.0175(14) 0.0003(11) 0.0030(11) 0.0005(11)
F1 0.100(3) 0.057(2) 0.157(4) -0.001(2) 0.090(3) 0.021(2)
C15 0.0249(18) 0.029(2) 0.045(2) -0.0188(18) 0.0112(17) -0.0013(16)
N3 0.0325(16) 0.0256(16) 0.0191(15) -0.0003(12) 0.0091(13) 0.0006(13)
C8 0.0230(16) 0.0241(18) 0.0155(16) 0.0010(14) 0.0043(13) 0.0033(14)
C11 0.035(2) 0.030(2) 0.0224(19) -0.0099(16) -0.0023(16) 0.0155(17)
C13 0.053(2) 0.028(2) 0.032(2) 0.0108(17) 0.027(2) 0.0153(19)
C1 0.0203(16) 0.0215(17) 0.0195(17) 0.0019(13) 0.0069(13) 0.0012(14)
C16 0.043(2) 0.0173(18) 0.029(2) 0.0023(15) 0.0206(17) 0.0059(16)
C7 0.0164(15) 0.0209(17) 0.0217(17) 0.0011(14) 0.0011(13) 0.0000(13)
C14 0.038(2) 0.042(2) 0.024(2) -0.0102(18) -0.0001(17) 0.0185(19)
C12 0.0215(17) 0.0223(19) 0.058(3) -0.0125(19) 0.0142(18) -0.0003(15)
C3 0.0214(17) 0.0232(18) 0.033(2) -0.0004(15) 0.0080(15) -0.0034(14)
C9 0.036(2) 0.029(2) 0.028(2) 0.0054(16) 0.0154(17) 0.0023(17)
C10 0.0345(19) 0.0228(18) 0.0275(19) 0.0037(15) 0.0146(16) -0.0010(16)
C2 0.0198(15) 0.0218(18) 0.0214(17) 0.0013(14) 0.0049(13) 0.0031(14)
C4 0.035(2) 0.030(2) 0.027(2) 0.0068(16) 0.0153(17) 0.0004(17)
C5 0.039(2) 0.045(2) 0.0200(19) 0.0053(17) 0.0024(16) -0.0089(19)
C6 0.0288(19) 0.034(2) 0.0235(19) 0.0031(16) 0.0016(15) -0.0097(16)
C17 0.046(2) 0.032(2) 0.033(2) -0.0048(18) -0.0043(19) 0.0071(19)
C18 0.031(2) 0.047(3) 0.042(3) 0.002(2) -0.0016(18) -0.0026(19)
C20 0.055(3) 0.053(3) 0.032(2) -0.008(2) -0.005(2) 0.007(2)
C19 0.060(3) 0.069(4) 0.038(3) 0.004(2) 0.009(2) 0.031(3)
O1 0.074(2) 0.0369(19) 0.0411(19) -0.0132(15) 0.0001(17) 0.0027(17)

loop_
_atom_type_symbol
_atom_type_description
_atom_type_scat_dispersion_real
_atom_type_scat_dispersion_imag
_atom_type_scat_source
C C 0.0033 0.0016 'International Tables Vol C Tables 4.2.6.8 and 6.1.1.4'
H H 0.0000 0.0000 'International Tables Vol C Tables 4.2.6.8 and 6.1.1.4'
F F 0.0171 0.0103 'International Tables Vol C Tables 4.2.6.8 and 6.1.1.4'
N N 0.0061 0.0033 'International Tables Vol C Tables 4.2.6.8 and 6.1.1.4'
P P 0.1023 0.0942 'International Tables Vol C Tables 4.2.6.8 and 6.1.1.4'
Ru Ru -1.2594 0.8363 'International Tables Vol C Tables 4.2.6.8 and 6.1.1.4'
O O 0.0106 0.0060 'International Tables Vol C Tables 4.2.6.8 and 6.1.1.4'
Cl Cl 0.1484 0.1585 'International Tables Vol C Tables 4.2.6.8 and 6.1.1.4'

loop_
_exptl_crystal_face_index_h
_exptl_crystal_face_index_k
_exptl_crystal_face_index_l
_exptl_crystal_face_perp_dist
_exptl_oxdiff_crystal_face_indexfrac_h
_exptl_oxdiff_crystal_face_indexfrac_k
_exptl_oxdiff_crystal_face_indexfrac_l
_exptl_oxdiff_crystal_face_x
_exptl_oxdiff_crystal_face_y
_exptl_oxdiff_crystal_face_z
17 2 6 0.1327 16.9922 2.0019 5.9818 0.2193 0.8127 0.5100
-14 -8 8 0.1034 -13.9804 -7.9932 8.0066 -0.8244 -0.4618 -0.2725
-5 -8 -18 0.1203 -5.0001 -7.9936 -17.9739 -0.2193 -0.9044 0.3325
10 -11 -3 0.1903 10.0028 -10.9856 -2.9962 -0.5086 -0.0317 0.8932
-19 2 2 0.0964 -18.9902 1.9938 2.0090 -0.1458 -0.5447 -0.8401
1 9 19 0.1470 1.0020 8.9917 18.9748 0.2138 0.8218 -0.5402
16 3 9 0.1152 15.9935 3.0009 8.9788 0.2126 0.8915 0.3983
-19 2 1 0.1033 -18.9907 1.9937 1.0100 -0.1268 -0.5736 -0.8302
0 9 19 0.1536 0.0025 8.9915 18.9755 0.2016 0.7873 -0.5788
2 -12 -10 0.1681 2.0042 -11.9869 -9.9836 -0.5360 -0.5367 0.6971
2 9 19 0.1459 2.0014 8.9919 18.9742 0.2261 0.8563 -0.5016
13 -8 -14 0.1832 12.9922 -7.9894 -13.9894 -0.0748 -0.1678 0.9878
2 9 19 0.1490 2.0014 8.9919 18.9742 0.2261 0.8563 -0.5016
18 4 -5 0.1482 17.9836 3.9989 -5.0095 0.5660 0.5813 0.5708
-9 -10 -4 0.1287 -8.9882 -9.9910 -3.9836 -0.6599 -0.6896 0.1262
0 12 9 0.1397 -0.0059 11.9872 8.9832 0.5796 0.5767 -0.6100
16 2 -19 0.1460 15.9786 1.9995 -18.9932 0.6828 0.0542 0.7191
3 11 -12 0.1399 2.9815 10.9871 -11.9975 0.9534 0.0456 -0.2427
-5 -11 13 0.1488 -4.9799 -10.9874 12.9979 -0.9969 -0.0856 0.1556
-19 0 8 0.0968 -18.9850 -0.0034 8.0045 -0.3851 -0.4236 -0.8128
-17 -1 19 0.1360 -16.9789 -1.0008 18.9932 -0.6325 -0.0624 -0.8011
-10 11 3 0.1352 -10.0028 10.9856 2.9962 0.5086 0.0317 -0.8932
4 0 -28 0.1195 3.9820 -0.0017 -27.9752 0.5818 -0.6730 0.4318
8 -2 -27 0.1147 7.9821 -1.9985 -26.9775 0.4867 -0.5587 0.6631
13 -7 10 0.1565 13.0048 -6.9883 9.9864 -0.4689 0.5536 0.7066
-6 1 28 0.1509 -5.9818 1.0001 27.9759 -0.5438 0.6303 -0.5524
-15 7 4 0.1171 -14.9958 6.9892 4.0012 0.1780 -0.2171 -0.9225
-19 2 2 0.1015 -18.9902 1.9938 2.0090 -0.1458 -0.5447 -0.8401
-3 3 -26 0.1247 -3.0158 2.9936 -25.9747 0.6457 -0.7775 0.0116
-1 -8 -21 0.0984 -1.0040 -7.9930 -20.9735 -0.1132 -0.8534 0.5166
2 -3 26 0.1431 2.0163 -2.9938 25.9753 -0.6579 0.7430 -0.0502
15 -7 -12 0.1837 14.9913 -6.9899 -11.9934 -0.0258 -0.0146 1.0018
-15 -2 -11 0.1029 -14.9961 -2.0020 -10.9782 -0.0997 -0.8886 -0.3833

loop_
_geom_angle_atom_site_label_1
_geom_angle_atom_site_label_2
_geom_angle_atom_site_label_3
_geom_angle
N2 Ru1 Cl1 84.97(8)
N2 Ru1 N1 76.46(11)
N2 Ru1 C15 119.28(14)
N2 Ru1 C11 95.83(13)
N2 Ru1 C13 160.39(15)
N2 Ru1 C16 94.98(12)
N2 Ru1 C14 155.65(15)
N2 Ru1 C12 122.68(14)
N1 Ru1 Cl1 87.19(8)
N1 Ru1 C15 164.25(14)
N1 Ru1 C11 112.69(13)
N1 Ru1 C13 99.09(14)
N1 Ru1 C16 149.23(13)
N1 Ru1 C14 127.41(15)
N1 Ru1 C12 92.15(13)
C15 Ru1 Cl1 94.19(10)
C15 Ru1 C11 67.75(14)
C15 Ru1 C13 66.04(16)
C15 Ru1 C14 36.96(16)
C11 Ru1 Cl1 159.78(11)
C11 Ru1 C14 79.90(14)
C13 Ru1 Cl1 114.13(12)
C13 Ru1 C11 67.93(15)
C13 Ru1 C14 36.13(16)
C16 Ru1 Cl1 121.92(11)
C16 Ru1 C15 37.12(15)
C16 Ru1 C11 37.87(15)
C16 Ru1 C13 79.03(14)
C16 Ru1 C14 66.91(15)
C14 Ru1 Cl1 91.04(10)
C12 Ru1 Cl1 151.39(12)
C12 Ru1 C15 79.15(14)
C12 Ru1 C11 37.55(16)
C12 Ru1 C13 37.80(16)
C12 Ru1 C16 67.37(15)
C12 Ru1 C14 66.86(15)
F2 P1 F6 90.05(14)
F2 P1 F4A 161.4(4)
F2 P1 F4C 162.5(4)
F2 P1 F5A 87.1(3)
F2 P1 F5B 88.0(3)
F2 P1 F3 88.51(17)
F6 P1 F4A 94.8(4)
F6 P1 F4C 83.7(4)
F6 P1 F5A 162.9(3)
F6 P1 F5B 177.8(3)
F6 P1 F3 88.96(17)
F4A P1 F4C 36.1(5)
F4A P1 F5A 83.0(4)
F4B P1 F2 177.7(4)
F4B P1 F6 89.4(3)
F4B P1 F4A 16.7(4)
F4B P1 F4C 19.4(4)
F4B P1 F5A 92.8(4)
F4B P1 F5B 92.6(4)
F4B P1 F5C 85.7(4)
F4B P1 F3 89.3(4)
F4B P1 F1 93.1(4)
F5A P1 F4C 103.6(5)
F5B P1 F4A 86.8(4)
F5B P1 F4C 98.5(4)
F5B P1 F5A 15.9(4)
F5C P1 F2 95.5(3)
F5C P1 F6 161.2(4)
F5C P1 F4A 85.6(4)
F5C P1 F4C 85.7(5)
F5C P1 F5A 35.8(4)
F5C P1 F5B 20.4(3)
F5C P1 F3 109.1(4)
F3 P1 F4A 73.7(4)
F3 P1 F4C 107.7(4)
F3 P1 F5A 74.1(3)
F3 P1 F5B 90.0(4)
F1 P1 F2 89.11(17)
F1 P1 F6 89.8(2)
F1 P1 F4A 108.8(4)
F1 P1 F4C 74.5(4)
F1 P1 F5A 107.1(4)
F1 P1 F5B 91.2(4)
F1 P1 F5C 72.4(4)
F1 P1 F3 177.3(2)
F4C F4A P1 75.9(7)
F4C F4B P1 93.3(15)
F4A F4C P1 68.0(7)
F4B F4C P1 67.3(14)
F4B F4C F4A 1.0(14)
F5C F5A P1 65.9(6)
F5C F5B P1 75.1(12)
F5A F5C P1 78.3(6)
F5B F5C P1 84.5(12)
F5B F5C F5A 10.4(12)
C8 N2 Ru1 113.8(2)
C8 N2 C10 107.0(3)
C10 N2 Ru1 139.1(3)
C1 N1 Ru1 124.2(2)
C7 N1 Ru1 116.6(2)
C7 N1 C1 119.2(3)
C16 C15 Ru1 71.2(2)
C16 C15 C14 121.4(4)
C14 C15 Ru1 73.5(2)
C8 N3 C9 107.4(3)
N2 C8 N3 110.3(3)
N2 C8 C7 118.2(3)
N3 C8 C7 131.4(3)
C16 C11 Ru1 70.2(2)
C16 C11 C17 126.1(4)
C12 C11 Ru1 69.7(2)
C12 C11 C16 116.8(3)
C12 C11 C17 117.0(4)
C17 C11 Ru1 134.1(3)
C14 C13 Ru1 73.3(2)
C14 C13 C12 120.6(4)
C12 C13 Ru1 69.7(2)
C2 C1 N1 120.7(3)
C2 C1 C6 120.7(3)
C6 C1 N1 118.7(3)
C15 C16 Ru1 71.7(2)
C15 C16 C11 120.9(4)
C11 C16 Ru1 72.0(2)
N1 C7 C8 114.6(3)
C15 C14 Ru1 69.6(2)
C15 C14 C20 120.2(4)
C13 C14 Ru1 70.6(2)
C13 C14 C15 118.7(4)
C13 C14 C20 121.1(4)
C20 C14 Ru1 130.5(3)
C11 C12 Ru1 72.7(2)
C11 C12 C13 121.5(4)
C13 C12 Ru1 72.5(2)
C4 C3 C2 120.5(3)
N3 C9 C10 107.0(3)
N2 C10 C9 108.2(3)
C1 C2 C3 119.2(3)
C3 C4 C5 119.6(4)
C6 C5 C4 120.6(4)
C5 C6 C1 119.4(4)
C11 C17 C18 108.2(3)
C19 C17 C11 114.0(4)
C19 C17 C18 111.4(4)

loop_
_geom_bond_atom_site_label_1
_geom_bond_atom_site_label_2
_geom_bond_distance
Ru1 Cl1 2.4163(9)
Ru1 N2 2.080(3)
Ru1 N1 2.115(3)
Ru1 C15 2.190(4)
Ru1 C11 2.208(4)
Ru1 C13 2.206(4)
Ru1 C16 2.184(4)
Ru1 C14 2.240(4)
Ru1 C12 2.169(4)
P1 F2 1.588(3)
P1 F6 1.595(3)
P1 F4A 1.632(10)
P1 F4B 1.576(7)
P1 F4C 1.706(10)
P1 F5A 1.699(8)
P1 F5B 1.631(7)
P1 F5C 1.583(8)
P1 F3 1.599(3)
P1 F1 1.583(4)
F4A F4C 1.036(13)
F4B F4C 0.568(11)
F5A F5C 1.016(12)
F5B F5C 0.571(9)
N2 C8 1.333(4)
N2 C10 1.367(5)
N1 C1 1.444(4)
N1 C7 1.284(4)
C15 C16 1.393(6)
C15 C14 1.405(6)
N3 C8 1.349(4)
N3 C9 1.365(5)
C8 C7 1.430(5)
C11 C16 1.425(6)
C11 C12 1.409(6)
C11 C17 1.528(5)
C13 C14 1.379(6)
C13 C12 1.418(6)
C1 C2 1.385(5)
C1 C6 1.387(5)
C14 C20 1.526(5)
C3 C2 1.386(5)
C3 C4 1.384(6)
C9 C10 1.374(5)
C4 C5 1.384(6)
C5 C6 1.379(5)
C17 C18 1.535(6)
C17 C19 1.513(7)
